data_4062819
_journal_name_full Organometallics
_journal_paper_doi 10.1021/om049696l
_journal_year 2004
_chemical_formula_moiety 'C50 H77 Cl2 N2 O5 P4 Pd2 Re'
_chemical_formula_sum 'C50 H77 Cl2 N2 O5 P4 Pd2 Re'
_chemical_formula_weight 1379.92
_space_group_IT_number 15
_symmetry_cell_setting monoclinic
_symmetry_space_group_name_Hall '-C 2yc'
_symmetry_space_group_name_H-M 'C 1 2/c 1'
_cell_angle_alpha 90.00
_cell_angle_beta 102.52(3)
_cell_angle_gamma 90.00
_cell_formula_units_Z 8
_cell_length_a 48.412(9)
_cell_length_b 8.390(2)
_cell_length_c 31.512(6)
_cell_measurement_temperature 293(2)
_cell_volume 12495(4)
_diffrn_ambient_temperature 293(2)
_exptl_crystal_density_diffrn 1.467
_cod_original_sg_symbol_H-M 'C 2/c'
_cod_database_code 4062819

loop_
_symmetry_equiv_pos_as_xyz
'x, y, z'
'-x, y, -z+1/2'
'x+1/2, y+1/2, z'
'-x+1/2, y+1/2, -z+1/2'
'-x, -y, -z'
'x, -y, z-1/2'
'-x+1/2, -y+1/2, -z'
'x+1/2, -y+1/2, z-1/2'

loop_
_atom_site_label
_atom_site_type_symbol
_atom_site_fract_x
_atom_site_fract_y
_atom_site_fract_z
_atom_site_U_iso_or_equiv
_atom_site_adp_type
_atom_site_occupancy
_atom_site_symmetry_multiplicity
_atom_site_calc_flag
_atom_site_refinement_flags
_atom_site_disorder_assembly
_atom_site_disorder_group
Re1 Re 0.026022(8) 0.77031(4) 0.116478(14) 0.07044(18) Uani 1 1 d . . .
Pd1 Pd 0.203028(15) 0.10665(8) 0.12453(3) 0.0709(2) Uani 1 1 d . . .
Pd2 Pd 0.115765(19) 0.56422(12) -0.17030(3) 0.1001(3) Uani 1 1 d . . .
Cl1 Cl 0.23854(6) -0.0638(3) 0.16256(12) 0.1112(10) Uani 1 1 d . . .
Cl2 Cl 0.11916(10) 0.5662(7) -0.24390(13) 0.192(2) Uani 1 1 d . A .
O1 O -0.0050(3) 0.8881(14) 0.1866(5) 0.187(5) Uani 1 1 d . . .
O2 O 0.0423(3) 0.4564(11) 0.1641(3) 0.161(4) Uani 1 1 d . . .
O3 O -0.02661(19) 0.6089(10) 0.0634(4) 0.139(4) Uani 1 1 d . . .
N2 N 0.02131(18) 0.9995(9) 0.0837(3) 0.076(2) Uani 1 1 d . . .
N1 N 0.06314(13) 0.9022(9) 0.1453(2) 0.090(3) Uani 1 1 d G . .
C1 C 0.08429(18) 0.8432(8) 0.1787(3) 0.130(4) Uiso 1 1 d G . .
H1 H 0.0829 0.7407 0.1892 0.156 Uiso 1 1 calc R . .
C2 C 0.10755(16) 0.9375(12) 0.1963(3) 0.160(6) Uiso 1 1 d G . .
H2 H 0.1217 0.8981 0.2187 0.191 Uiso 1 1 calc R . .
C3 C 0.10968(16) 1.0908(12) 0.1806(3) 0.172(6) Uiso 1 1 d G . .
H3 H 0.1252 1.1539 0.1924 0.206 Uiso 1 1 calc R . .
C4 C 0.0885(2) 1.1498(8) 0.1472(3) 0.154(6) Uiso 1 1 d G . .
H4 H 0.0900 1.2523 0.1367 0.185 Uiso 1 1 calc R . .
C5 C 0.06527(16) 1.0555(10) 0.1296(2) 0.106(4) Uani 1 1 d G . .
C6 C 0.0423(2) 1.1055(12) 0.0947(4) 0.085(3) Uani 1 1 d . . .
C7 C 0.0418(4) 1.2587(12) 0.0751(6) 0.110(4) Uani 1 1 d . . .
H7 H 0.0572 1.3265 0.0836 0.132 Uiso 1 1 calc R . .
C8 C 0.0206(4) 1.3048(18) 0.0460(6) 0.125(5) Uani 1 1 d . . .
H8 H 0.0203 1.4055 0.0336 0.149 Uiso 1 1 calc R . .
C9 C -0.0012(3) 1.2036(16) 0.0340(4) 0.123(5) Uani 1 1 d . . .
H9 H -0.0166 1.2354 0.0126 0.148 Uiso 1 1 calc R . .
C10 C -0.0015(3) 1.0416(13) 0.0536(4) 0.092(3) Uani 1 1 d . . .
H10 H -0.0169 0.9733 0.0453 0.110 Uiso 1 1 calc R . .
C11 C 0.0064(3) 0.8455(14) 0.1600(4) 0.105(4) Uani 1 1 d . . .
C12 C 0.0358(3) 0.5766(15) 0.1464(4) 0.110(4) Uani 1 1 d . . .
C13 C -0.0067(2) 0.6679(12) 0.0841(4) 0.088(3) Uani 1 1 d . . .
C14 C 0.05167(19) 0.6918(10) 0.0730(3) 0.061(2) Uani 1 1 d . . .
C15 C 0.06861(18) 0.6402(8) 0.0538(3) 0.060(2) Uani 1 1 d . . .
C16 C 0.08987(17) 0.5755(9) 0.0342(3) 0.056(2) Uani 1 1 d . . .
C17 C 0.11157(17) 0.4845(9) 0.0610(3) 0.062(2) Uani 1 1 d . . .
H17 H 0.1113 0.4689 0.0901 0.074 Uiso 1 1 calc R . .
C18 C 0.13319(17) 0.4188(9) 0.0440(3) 0.059(2) Uani 1 1 d . . .
C19 C 0.13334(17) 0.4415(9) 0.0010(3) 0.064(2) Uani 1 1 d . . .
H19 H 0.1479 0.3975 -0.0103 0.077 Uiso 1 1 calc R . .
C20 C 0.11198(19) 0.5300(9) -0.0264(3) 0.066(2) Uani 1 1 d . A .
C21 C 0.09029(17) 0.5944(9) -0.0090(3) 0.061(2) Uani 1 1 d . . .
H21 H 0.0758 0.6513 -0.0269 0.073 Uiso 1 1 calc R . .
C22 C 0.1556(2) 0.3287(10) 0.0709(3) 0.069(2) Uani 1 1 d . . .
C23 C 0.1735(2) 0.2457(10) 0.0929(3) 0.073(3) Uani 1 1 d . . .
C24 C 0.1120(2) 0.5457(11) -0.0733(4) 0.079(3) Uani 1 1 d . . .
C25 C 0.1132(2) 0.5550(12) -0.1103(4) 0.082(3) Uani 1 1 d . A .
P1 P 0.21402(6) 0.2878(3) 0.18082(10) 0.0836(8) Uani 1 1 d D . .
C26 C 0.2499(2) 0.3571(16) 0.1872(5) 0.141(5) Uiso 1 1 d D . .
H26A H 0.2543 0.4287 0.2120 0.169 Uiso 1 1 calc R . .
H26B H 0.2627 0.2669 0.1933 0.169 Uiso 1 1 calc R . .
C27 C 0.2548(3) 0.4454(18) 0.1461(5) 0.171(6) Uiso 1 1 d D . .
H27A H 0.2743 0.4776 0.1506 0.257 Uiso 1 1 calc R . .
H27B H 0.2429 0.5378 0.1408 0.257 Uiso 1 1 calc R . .
H27C H 0.2504 0.3753 0.1215 0.257 Uiso 1 1 calc R . .
C28 C 0.2152(2) 0.1985(14) 0.2343(4) 0.124(4) Uiso 1 1 d D . .
H28A H 0.2309 0.1239 0.2407 0.148 Uiso 1 1 calc R . .
H28B H 0.2188 0.2817 0.2561 0.148 Uiso 1 1 calc R . .
C29 C 0.1881(3) 0.1118(17) 0.2372(5) 0.165(6) Uiso 1 1 d D . .
H29A H 0.1900 0.0674 0.2658 0.247 Uiso 1 1 calc R . .
H29B H 0.1846 0.0278 0.2160 0.247 Uiso 1 1 calc R . .
H29C H 0.1726 0.1855 0.2317 0.247 Uiso 1 1 calc R . .
C30 C 0.1911(2) 0.4548(13) 0.1794(4) 0.128(4) Uiso 1 1 d D . .
H30A H 0.1892 0.5053 0.1512 0.153 Uiso 1 1 calc R . .
H30B H 0.1726 0.4145 0.1809 0.153 Uiso 1 1 calc R . .
C31 C 0.1990(3) 0.5848(15) 0.2141(5) 0.159(6) Uiso 1 1 d D . .
H31A H 0.1851 0.6679 0.2087 0.238 Uiso 1 1 calc R . .
H31B H 0.2172 0.6281 0.2131 0.238 Uiso 1 1 calc R . .
H31C H 0.1997 0.5396 0.2423 0.238 Uiso 1 1 calc R . .
P2 P 0.18833(7) -0.0672(3) 0.06711(11) 0.0913(9) Uani 1 1 d D . .
C32 C 0.2089(3) -0.2373(15) 0.0676(6) 0.165(7) Uiso 1 1 d D . .
H32A H 0.2286 -0.2045 0.0756 0.198 Uiso 1 1 calc R . .
H32B H 0.2055 -0.3054 0.0908 0.198 Uiso 1 1 calc R . .
C33 C 0.2055(5) -0.340(2) 0.0267(8) 0.261(11) Uiso 1 1 d D . .
H33A H 0.2180 -0.4302 0.0326 0.391 Uiso 1 1 calc R . .
H33B H 0.2102 -0.2780 0.0036 0.391 Uiso 1 1 calc R . .
H33C H 0.1863 -0.3763 0.0183 0.391 Uiso 1 1 calc R . .
C34 C 0.1517(3) -0.1274(19) 0.0600(5) 0.173(7) Uiso 1 1 d D . .
H34A H 0.1398 -0.0437 0.0446 0.208 Uiso 1 1 calc R . .
H34B H 0.1486 -0.2221 0.0420 0.208 Uiso 1 1 calc R . .
C35 C 0.1424(3) -0.162(2) 0.1014(5) 0.167(6) Uiso 1 1 d D . .
H35A H 0.1228 -0.1915 0.0949 0.250 Uiso 1 1 calc R . .
H35B H 0.1449 -0.0680 0.1194 0.250 Uiso 1 1 calc R . .
H35C H 0.1535 -0.2471 0.1165 0.250 Uiso 1 1 calc R . .
C36 C 0.1853(3) 0.0161(19) 0.0120(5) 0.175(6) Uiso 1 1 d D . .
H36A H 0.1788 -0.0660 -0.0095 0.210 Uiso 1 1 calc R . .
H36B H 0.1716 0.1019 0.0074 0.210 Uiso 1 1 calc R . .
C37 C 0.2140(5) 0.079(4) 0.0066(9) 0.39(2) Uiso 1 1 d D . .
H37A H 0.2120 0.1246 -0.0219 0.580 Uiso 1 1 calc R . .
H37B H 0.2274 -0.0066 0.0101 0.580 Uiso 1 1 calc R . .
H37C H 0.2206 0.1596 0.0281 0.580 Uiso 1 1 calc R . .
P3 P 0.15974(14) 0.4487(8) -0.1529(2) 0.0966(18) Uiso 0.50 1 d PD A 1
C38 C 0.1730(6) 0.401(3) -0.0965(5) 0.128(6) Uiso 0.50 1 d PD A 1
H38A H 0.1783 0.4992 -0.0803 0.154 Uiso 0.50 1 calc PR A 1
H38B H 0.1581 0.3510 -0.0850 0.154 Uiso 0.50 1 calc PR A 1
C39 C 0.1977(7) 0.294(4) -0.0900(11) 0.198(12) Uiso 0.50 1 d PD A 1
H39A H 0.2032 0.2651 -0.0599 0.296 Uiso 0.50 1 calc PR A 1
H39B H 0.2131 0.3477 -0.0987 0.296 Uiso 0.50 1 calc PR A 1
H39C H 0.1929 0.1999 -0.1073 0.296 Uiso 0.50 1 calc PR A 1
C40 C 0.1645(7) 0.261(2) -0.1816(9) 0.123(6) Uiso 0.50 1 d PD A 1
H40A H 0.1642 0.2831 -0.2119 0.147 Uiso 0.50 1 calc PR A 1
H40B H 0.1825 0.2128 -0.1685 0.147 Uiso 0.50 1 calc PR A 1
C41 C 0.1411(7) 0.153(3) -0.1781(13) 0.200(13) Uiso 0.50 1 d PD A 1
H41A H 0.1423 0.0579 -0.1947 0.301 Uiso 0.50 1 calc PR A 1
H41B H 0.1233 0.2048 -0.1892 0.301 Uiso 0.50 1 calc PR A 1
H41C H 0.1424 0.1250 -0.1482 0.301 Uiso 0.50 1 calc PR A 1
C42 C 0.1854(6) 0.584(3) -0.1684(9) 0.162(10) Uiso 0.50 1 d PD A 1
H42A H 0.2041 0.5367 -0.1612 0.195 Uiso 0.50 1 calc PR A 1
H42B H 0.1805 0.6024 -0.1995 0.195 Uiso 0.50 1 calc PR A 1
C43 C 0.1851(10) 0.736(3) -0.1448(15) 0.161(10) Uiso 0.50 1 d PD A 1
H43A H 0.1987 0.8079 -0.1526 0.241 Uiso 0.50 1 calc PR A 1
H43B H 0.1900 0.7168 -0.1141 0.241 Uiso 0.50 1 calc PR A 1
H43C H 0.1666 0.7828 -0.1525 0.241 Uiso 0.50 1 calc PR A 1
P3' P 0.16515(13) 0.5369(7) -0.1465(2) 0.0840(16) Uiso 0.50 1 d PD A 2
C38' C 0.1774(5) 0.438(3) -0.0952(6) 0.128(6) Uiso 0.50 1 d PD A 2
H38C H 0.1699 0.4929 -0.0730 0.154 Uiso 0.50 1 calc PR A 2
H38D H 0.1702 0.3298 -0.0972 0.154 Uiso 0.50 1 calc PR A 2
C39' C 0.2086(5) 0.435(5) -0.0823(10) 0.198(12) Uiso 0.50 1 d PD A 2
H39D H 0.2143 0.3926 -0.0534 0.296 Uiso 0.50 1 calc PR A 2
H39E H 0.2159 0.5410 -0.0830 0.296 Uiso 0.50 1 calc PR A 2
H39F H 0.2160 0.3684 -0.1021 0.296 Uiso 0.50 1 calc PR A 2
C40' C 0.1819(5) 0.420(2) -0.1828(8) 0.123(6) Uiso 0.50 1 d PD A 2
H40C H 0.1832 0.4845 -0.2079 0.147 Uiso 0.50 1 calc PR A 2
H40D H 0.2009 0.3919 -0.1678 0.147 Uiso 0.50 1 calc PR A 2
C41' C 0.1659(10) 0.276(4) -0.1972(14) 0.200(13) Uiso 0.50 1 d PD A 2
H41D H 0.1748 0.2187 -0.2169 0.301 Uiso 0.50 1 calc PR A 2
H41E H 0.1470 0.3040 -0.2117 0.301 Uiso 0.50 1 calc PR A 2
H41F H 0.1653 0.2103 -0.1725 0.301 Uiso 0.50 1 calc PR A 2
C42' C 0.1880(9) 0.712(3) -0.1390(11) 0.162(10) Uiso 0.50 1 d PD A 2
H42C H 0.2075 0.6795 -0.1283 0.195 Uiso 0.50 1 calc PR A 2
H42D H 0.1867 0.7651 -0.1667 0.195 Uiso 0.50 1 calc PR A 2
C43' C 0.1799(6) 0.825(3) -0.1081(10) 0.161(10) Uiso 0.50 1 d PD A 2
H43D H 0.1888 0.9256 -0.1100 0.241 Uiso 0.50 1 calc PR A 2
H43E H 0.1858 0.7835 -0.0791 0.241 Uiso 0.50 1 calc PR A 2
H43F H 0.1597 0.8381 -0.1148 0.241 Uiso 0.50 1 calc PR A 2
P4 P 0.07168(16) 0.6618(10) -0.1882(3) 0.101(3) Uiso 0.50 1 d PD A 1
C44 C 0.0550(6) 0.725(3) -0.1432(8) 0.142(8) Uiso 0.50 1 d PD A 1
H44A H 0.0552 0.6375 -0.1230 0.171 Uiso 0.50 1 calc PR A 1
H44B H 0.0655 0.8133 -0.1275 0.171 Uiso 0.50 1 calc PR A 1
C45 C 0.0257(7) 0.774(5) -0.1612(15) 0.228(15) Uiso 0.50 1 d PD A 1
H45A H 0.0167 0.8019 -0.1379 0.342 Uiso 0.50 1 calc PR A 1
H45B H 0.0156 0.6874 -0.1775 0.342 Uiso 0.50 1 calc PR A 1
H45C H 0.0257 0.8642 -0.1799 0.342 Uiso 0.50 1 calc PR A 1
C46 C 0.0709(7) 0.850(2) -0.2208(8) 0.139(8) Uiso 0.50 1 d PD A 1
H46A H 0.0756 0.8277 -0.2486 0.167 Uiso 0.50 1 calc PR A 1
H46B H 0.0523 0.8985 -0.2259 0.167 Uiso 0.50 1 calc PR A 1
C47 C 0.0927(11) 0.956(4) -0.1934(16) 0.36(3) Uiso 0.50 1 d PD A 1
H47A H 0.0943 1.0523 -0.2090 0.537 Uiso 0.50 1 calc PR A 1
H47B H 0.1106 0.9018 -0.1870 0.537 Uiso 0.50 1 calc PR A 1
H47C H 0.0870 0.9804 -0.1668 0.537 Uiso 0.50 1 calc PR A 1
C48 C 0.0493(8) 0.519(4) -0.2213(9) 0.265(17) Uiso 0.50 1 d PD A 1
H48A H 0.0299 0.5572 -0.2265 0.318 Uiso 0.50 1 calc PR A 1
H48B H 0.0546 0.5132 -0.2493 0.318 Uiso 0.50 1 calc PR A 1
C49 C 0.0502(13) 0.359(3) -0.2034(18) 0.30(2) Uiso 0.50 1 d PD A 1
H49A H 0.0395 0.2882 -0.2248 0.453 Uiso 0.50 1 calc PR A 1
H49B H 0.0421 0.3599 -0.1781 0.453 Uiso 0.50 1 calc PR A 1
H49C H 0.0694 0.3234 -0.1955 0.453 Uiso 0.50 1 calc PR A 1
P4' P 0.06656(13) 0.6044(7) -0.1893(2) 0.0734(17) Uiso 0.50 1 d PD A 2
C44' C 0.0481(7) 0.651(3) -0.1460(8) 0.142(8) Uiso 0.50 1 d PD A 2
H44C H 0.0504 0.5565 -0.1280 0.171 Uiso 0.50 1 calc PR A 2
H44D H 0.0598 0.7321 -0.1289 0.171 Uiso 0.50 1 calc PR A 2
C45' C 0.0188(8) 0.704(5) -0.1467(18) 0.228(15) Uiso 0.50 1 d PD A 2
H45D H 0.0159 0.7063 -0.1176 0.342 Uiso 0.50 1 calc PR A 2
H45E H 0.0057 0.6307 -0.1638 0.342 Uiso 0.50 1 calc PR A 2
H45F H 0.0159 0.8084 -0.1592 0.342 Uiso 0.50 1 calc PR A 2
C46' C 0.0546(7) 0.749(2) -0.2332(7) 0.139(8) Uiso 0.50 1 d PD A 2
H46C H 0.0639 0.7270 -0.2569 0.167 Uiso 0.50 1 calc PR A 2
H46D H 0.0344 0.7378 -0.2441 0.167 Uiso 0.50 1 calc PR A 2
C47' C 0.0610(14) 0.911(3) -0.2178(15) 0.36(3) Uiso 0.50 1 d PD A 2
H47D H 0.0549 0.9839 -0.2413 0.537 Uiso 0.50 1 calc PR A 2
H47E H 0.0810 0.9214 -0.2069 0.537 Uiso 0.50 1 calc PR A 2
H47F H 0.0513 0.9333 -0.1949 0.537 Uiso 0.50 1 calc PR A 2
C48' C 0.0511(9) 0.411(3) -0.2116(10) 0.265(17) Uiso 0.50 1 d PD A 2
H48C H 0.0352 0.3840 -0.1989 0.318 Uiso 0.50 1 calc PR A 2
H48D H 0.0443 0.4200 -0.2428 0.318 Uiso 0.50 1 calc PR A 2
C49' C 0.0722(12) 0.284(3) -0.202(2) 0.30(2) Uiso 0.50 1 d PD A 2
H49D H 0.0645 0.1884 -0.2169 0.453 Uiso 0.50 1 calc PR A 2
H49E H 0.0772 0.2657 -0.1716 0.453 Uiso 0.50 1 calc PR A 2
H49F H 0.0887 0.3154 -0.2124 0.453 Uiso 0.50 1 calc PR A 2
O4 O 0.07738(16) 0.0418(11) -0.0024(4) 0.149(4) Uani 1 1 d . . .
O5 O 0.1079(4) 0.0476(19) 0.9312(6) 0.263(8) Uani 1 1 d . . .
C50 C 0.0779(5) 0.116(2) 0.9320(11) 0.266(17) Uani 1 1 d . . .

loop_
_atom_site_aniso_label
_atom_site_aniso_U_11
_atom_site_aniso_U_22
_atom_site_aniso_U_33
_atom_site_aniso_U_23
_atom_site_aniso_U_13
_atom_site_aniso_U_12
Re1 0.0714(3) 0.0772(3) 0.0688(3) 0.00430(18) 0.0287(2) 0.00751(18)
Pd1 0.0586(5) 0.0719(4) 0.0758(5) 0.0044(3) 0.0005(4) 0.0080(3)
Pd2 0.0892(6) 0.1536(8) 0.0648(6) 0.0243(5) 0.0327(5) 0.0324(5)
Cl1 0.089(2) 0.1050(18) 0.126(3) 0.0180(17) -0.0076(18) 0.0313(15)
Cl2 0.155(4) 0.358(7) 0.080(2) 0.064(4) 0.061(3) 0.086(4)
O1 0.226(13) 0.187(10) 0.200(13) 0.009(9) 0.157(11) 0.032(9)
O2 0.254(13) 0.124(7) 0.113(8) 0.047(6) 0.055(8) 0.050(7)
O3 0.098(7) 0.117(6) 0.201(12) 0.002(6) 0.032(7) -0.025(5)
N2 0.077(6) 0.077(5) 0.084(6) -0.016(4) 0.038(5) -0.002(4)
N1 0.073(6) 0.132(7) 0.063(6) -0.024(5) 0.012(5) 0.020(5)
C5 0.078(8) 0.135(10) 0.106(10) -0.048(8) 0.024(8) -0.023(7)
C6 0.089(8) 0.086(7) 0.088(8) -0.027(6) 0.035(7) -0.008(6)
C7 0.140(13) 0.064(7) 0.137(13) -0.005(6) 0.052(11) -0.008(6)
C8 0.128(13) 0.109(10) 0.129(14) -0.021(9) 0.012(11) -0.018(10)
C9 0.161(14) 0.137(10) 0.072(8) 0.014(8) 0.024(9) 0.096(11)
C10 0.098(9) 0.113(8) 0.064(7) -0.005(6) 0.016(7) 0.028(7)
C11 0.126(10) 0.100(7) 0.109(10) 0.001(7) 0.067(9) 0.007(7)
C12 0.142(11) 0.120(9) 0.080(8) 0.020(7) 0.050(8) 0.040(8)
C13 0.076(8) 0.081(6) 0.111(10) 0.005(6) 0.027(7) -0.005(6)
C14 0.055(6) 0.069(5) 0.057(6) -0.002(4) 0.006(5) -0.003(4)
C15 0.055(5) 0.053(4) 0.071(6) -0.001(4) 0.014(5) 0.003(4)
C16 0.054(5) 0.059(4) 0.054(6) -0.002(4) 0.012(4) -0.003(4)
C17 0.064(6) 0.062(5) 0.058(6) 0.001(4) 0.008(5) 0.002(4)
C18 0.055(5) 0.062(5) 0.057(6) -0.006(4) 0.005(5) 0.000(4)
C19 0.052(5) 0.072(5) 0.066(7) -0.004(4) 0.009(5) 0.011(4)
C20 0.066(6) 0.071(5) 0.061(6) 0.001(4) 0.014(5) -0.002(4)
C21 0.053(5) 0.065(5) 0.064(6) 0.004(4) 0.014(5) 0.011(4)
C22 0.068(6) 0.069(5) 0.066(6) 0.001(5) 0.010(5) 0.008(5)
C23 0.068(6) 0.074(5) 0.071(7) -0.004(5) 0.003(5) 0.009(5)
C24 0.065(7) 0.086(6) 0.083(9) 0.005(6) 0.010(6) 0.019(5)
C25 0.077(7) 0.109(7) 0.060(7) 0.007(6) 0.014(6) 0.021(5)
P1 0.0705(18) 0.0901(16) 0.082(2) -0.0030(14) -0.0026(15) -0.0040(13)
P2 0.100(2) 0.0807(16) 0.091(2) -0.0108(14) 0.0158(18) 0.0088(14)
O4 0.068(5) 0.163(8) 0.184(11) -0.079(7) -0.041(6) 0.045(5)
O5 0.264(19) 0.236(16) 0.27(2) 0.008(15) 0.008(15) -0.038(13)
C50 0.20(2) 0.139(14) 0.53(5) 0.037(19) 0.24(3) 0.059(13)

loop_
_geom_bond_atom_site_label_1
_geom_bond_atom_site_label_2
_geom_bond_distance
_geom_bond_site_symmetry_2
_geom_bond_publ_flag
Re1 C12 1.887(12) . ?
Re1 C13 1.895(13) . ?
Re1 C11 1.934(12) . ?
Re1 N1 2.138(6) . ?
Re1 C14 2.143(10) . ?
Re1 N2 2.171(8) . ?
Pd1 C23 1.944(10) . ?
Pd1 P1 2.309(3) . ?
Pd1 P2 2.313(3) . ?
Pd1 Cl1 2.354(3) . ?
Pd2 C25 1.924(11) . ?
Pd2 P4 2.241(7) . ?
Pd2 P3 2.294(7) . ?
Pd2 P4' 2.351(6) . ?
Pd2 P3' 2.357(6) . ?
Pd2 Cl2 2.360(4) . ?
O1 C11 1.159(13) . ?
O2 C12 1.163(13) . ?
O3 C13 1.152(12) . ?
N2 C6 1.338(12) . ?
N2 C10 1.340(13) . ?
N1 C1 1.3900 . ?
N1 C5 1.3900 . ?
C1 C2 1.3900 . ?
C2 C3 1.3900 . ?
C3 C4 1.3900 . ?
C4 C5 1.3900 . ?
C5 C6 1.446(13) . ?
C6 C7 1.424(15) . ?
C7 C8 1.278(19) . ?
C8 C9 1.344(19) . ?
C9 C10 1.495(16) . ?
C14 C15 1.200(11) . ?
C15 C16 1.419(12) . ?
C16 C21 1.373(12) . ?
C16 C17 1.420(11) . ?
C17 C18 1.389(11) . ?
C18 C19 1.369(12) . ?
C18 C22 1.439(13) . ?
C19 C20 1.408(12) . ?
C20 C21 1.396(11) . ?
C20 C24 1.484(14) . ?
C22 C23 1.207(12) . ?
C24 C25 1.181(14) . ?
P1 C30 1.781(10) . ?
P1 C26 1.800(11) . ?
P1 C28 1.833(11) . ?
C26 C27 1.556(13) . ?
C28 C29 1.521(12) . ?
C30 C31 1.533(13) . ?
P2 C32 1.739(11) . ?
P2 C34 1.813(12) . ?
P2 C36 1.847(12) . ?
C32 C33 1.529(15) . ?
C34 C35 1.496(14) . ?
C36 C37 1.530(15) . ?
P3 C38 1.800(14) . ?
P3 C42 1.823(15) . ?
P3 C40 1.853(15) . ?
C38 C39 1.476(18) . ?
C40 C41 1.475(19) . ?
C42 C43 1.482(19) . ?
P3' C38' 1.799(14) . ?
P3' C40' 1.823(14) . ?
P3' C42' 1.826(16) . ?
C38' C39' 1.479(18) . ?
C40' C41' 1.456(19) . ?
C42' C43' 1.469(19) . ?
P4 C48 1.793(16) . ?
P4 C44 1.855(15) . ?
P4 C46 1.877(15) . ?
C44 C45 1.464(19) . ?
C46 C47 1.50(2) . ?
C48 C49 1.45(2) . ?
P4' C44' 1.828(15) . ?
P4' C46' 1.836(15) . ?
P4' C48' 1.862(17) . ?
C44' C45' 1.478(19) . ?
C46' C47' 1.45(2) . ?
C48' C49' 1.46(2) . ?
O5 C50 1.56(2) . ?
